data_2221993
loop_
_publ_author_name
'Huang, Buwen'
'Kung, Pei-Pei'
'Rheingold, Arnold L.'
'DiPasquale, Antonio'
'Yanovsky, Alex'

_publ_section_title
;
 Methyl
 3-[3-(ethoxycarbonyl)thioureido]-1<i>H</i>-pyrazole-5-carboxylate
;
_journal_coeditor_code DN2451
_journal_issue 6
_journal_name_full 'Acta Crystallographica Section E'
_journal_page_first o1249
_journal_paper_doi 10.1107/S1600536809016742
_journal_volume 65
_journal_year 2009
_chemical_formula_iupac 'C9 H12 N4 O4 S'
_chemical_formula_moiety 'C9 H12 N4 O4 S'
_chemical_formula_sum 'C9 H12 N4 O4 S'
_chemical_formula_weight 272.29
_chemical_name_systematic
;
Methyl 3-[3-(ethoxycarbonyl)thioureido]-1<i>H</i>-pyrazole-5-carboxylate
;
_space_group_IT_number 2
_symmetry_cell_setting triclinic
_symmetry_space_group_name_Hall '-P 1'
_symmetry_space_group_name_H-M 'P -1'
_atom_sites_solution_hydrogens geom
_atom_sites_solution_primary direct
_atom_sites_solution_secondary difmap
_cell_angle_alpha 64.5100(10)
_cell_angle_beta 82.2940(10)
_cell_angle_gamma 78.7160(10)
_cell_formula_units_Z 2
_cell_length_a 8.0855(8)
_cell_length_b 9.0035(8)
_cell_length_c 9.5959(9)
_cell_measurement_reflns_used 3767
_cell_measurement_temperature 208(2)
_cell_measurement_theta_max 27.8
_cell_measurement_theta_min 2.5
_cell_volume 617.39(10)
_computing_cell_refinement 'SAINT (Bruker, 1997)'
_computing_data_collection 'SMART (Bruker, 1997)'
_computing_data_reduction 'SAINT (Bruker, 1997)'
_computing_molecular_graphics 'ORTEP-32 (Farrugia, 1997)'
_computing_publication_material 'WinGX (Farrugia, 1999)'
_computing_structure_refinement 'SHELXL97 (Sheldrick, 2008)'
_computing_structure_solution 'SIR2004 (Burla <i>et al.</i>,  2005)'
_diffrn_ambient_temperature 208(2)
_diffrn_measured_fraction_theta_full 0.965
_diffrn_measured_fraction_theta_max 0.868
_diffrn_measurement_device_type 'Siemens P4 diffractometer with APEX CCD'
_diffrn_measurement_method '\f and \w scans'
_diffrn_radiation_monochromator graphite
_diffrn_radiation_source 'fine-focus sealed tube'
_diffrn_radiation_type MoK\a
_diffrn_radiation_wavelength 0.71073
_diffrn_reflns_av_R_equivalents 0.044
_diffrn_reflns_av_sigmaI/netI 0.052
_diffrn_reflns_limit_h_max 10
_diffrn_reflns_limit_h_min -5
_diffrn_reflns_limit_k_max 11
_diffrn_reflns_limit_k_min -11
_diffrn_reflns_limit_l_max 12
_diffrn_reflns_limit_l_min -11
_diffrn_reflns_number 5852
_diffrn_reflns_theta_full 25.0
_diffrn_reflns_theta_max 28.2
_diffrn_reflns_theta_min 2.4
_exptl_absorpt_coefficient_mu 0.276
_exptl_absorpt_correction_T_max 0.973
_exptl_absorpt_correction_T_min 0.947
_exptl_absorpt_correction_type multi-scan
_exptl_absorpt_process_details '(SADABS; Bruker, 2001)'
_exptl_crystal_colour colorless
_exptl_crystal_density_diffrn 1.465
_exptl_crystal_density_method 'not measured'
_exptl_crystal_description block
_exptl_crystal_F_000 284
_exptl_crystal_size_max 0.20
_exptl_crystal_size_mid 0.15
_exptl_crystal_size_min 0.10
_refine_diff_density_max 0.39
_refine_diff_density_min -0.28
_refine_ls_extinction_coef 0.064(8)
_refine_ls_extinction_expression Fc^*^=kFc[1+0.001xFc^2^\l^3^/sin(2\q)]^-1/4^
_refine_ls_extinction_method 'SHELXL (Sheldrick, 2008)'
_refine_ls_goodness_of_fit_ref 1.04
_refine_ls_hydrogen_treatment constr
_refine_ls_matrix_type full
_refine_ls_number_parameters 166
_refine_ls_number_reflns 2653
_refine_ls_number_restraints 0
_refine_ls_restrained_S_all 1.04
_refine_ls_R_factor_all 0.047
_refine_ls_R_factor_gt 0.040
_refine_ls_shift/su_max 0.001
_refine_ls_shift/su_mean 0.000
_refine_ls_structure_factor_coef Fsqd
_refine_ls_weighting_details 'calc w=1/[\s^2^(Fo^2^)+(0.0521P)^2^+0.1805P] where P=(Fo^2^+2Fc^2^)/3'
_refine_ls_weighting_scheme calc
_refine_ls_wR_factor_gt 0.106
_refine_ls_wR_factor_ref 0.113
_reflns_number_gt 2255
_reflns_number_total 2653
_reflns_threshold_expression I>2\s(I)
_cod_data_source_file dn2451.cif
_cod_data_source_block I
_cod_depositor_comments
;
The following automatic conversions were performed:
'_symmetry_cell_setting' value 'Triclinic' changed to 'triclinic'
according to '/home/saulius/struct/CIF-dictionaries/cif_core.dic'
dictionary named 'cif_core.dic' version 2.4.1 from 2010-06-29.

Automatic conversion script
Id: cif_fix_enum 1527 2010-12-29 10:47:43Z saulius 

The following automatic conversions were performed:

'_symmetry_cell_setting' value 'Triclinic' changed to 'triclinic'
according to /home/saulius/struct/CIF-dictionaries/cif_core.dic
dictionary named 'cif_core.dic' version 2.4.1 from 2010-06-29.

Automatic conversion script
Id: cif_fix_values 1715 2011-07-08 13:25:40Z adriana 
;
_cod_database_code 2221993
_cod_database_fobs_code 2221993

loop_
_symmetry_equiv_pos_as_xyz
'x, y, z'
'-x, -y, -z'

loop_
_atom_site_type_symbol
_atom_site_label
_atom_site_fract_x
_atom_site_fract_y
_atom_site_fract_z
_atom_site_U_iso_or_equiv
_atom_site_adp_type
_atom_site_calc_flag
_atom_site_refinement_flags
_atom_site_occupancy
_atom_site_disorder_assembly
_atom_site_disorder_group
C C1 0.7861(3) 0.9454(2) -0.0198(2) 0.0539(6) Uani d . 1 . .
H H1A 0.6653 0.9725 -0.0320 0.081 Uiso calc R 1 . .
H H1B 0.8446 1.0106 -0.1156 0.081 Uiso calc R 1 . .
H H1C 0.8125 0.9706 0.0626 0.081 Uiso calc R 1 . .
C C2 0.8414(3) 0.7653(2) 0.0194(2) 0.0451(5) Uani d . 1 . .
H H2A 0.8135 0.7375 -0.0619 0.054 Uiso calc R 1 . .
H H2B 0.9638 0.7366 0.0301 0.054 Uiso calc R 1 . .
C C3 0.7832(2) 0.5090(2) 0.22047(19) 0.0319(4) Uani d . 1 . .
C C4 0.6784(2) 0.27556(19) 0.44802(18) 0.0285(4) Uani d . 1 . .
C C5 0.7965(2) -0.00499(19) 0.46055(19) 0.0300(4) Uani d . 1 . .
C C6 0.7316(2) -0.1229(2) 0.5968(2) 0.0310(4) Uani d . 1 . .
H H6 0.6562 -0.1048 0.6734 0.037 Uiso calc R 1 . .
C C7 0.8050(2) -0.2725(2) 0.59165(19) 0.0312(4) Uani d . 1 . .
C C8 0.7909(2) -0.4462(2) 0.6958(2) 0.0328(4) Uani d . 1 . .
C C9 0.6497(3) -0.6292(2) 0.9141(2) 0.0435(5) Uani d . 1 . .
H H9A 0.6341 -0.6894 0.8550 0.065 Uiso calc R 1 . .
H H9B 0.5509 -0.6267 0.9831 0.065 Uiso calc R 1 . .
H H9C 0.7486 -0.6844 0.9741 0.065 Uiso calc R 1 . .
N N1 0.69023(19) 0.44206(16) 0.35749(16) 0.0322(3) Uani d . 1 . .
H H1 0.6316 0.5127 0.3917 0.039 Uiso calc R 1 . .
N N2 0.77543(19) 0.16936(16) 0.39615(16) 0.0327(3) Uani d . 1 . .
H H2 0.8340 0.2152 0.3099 0.039 Uiso calc R 1 . .
N N3 0.9003(2) -0.07384(17) 0.37579(17) 0.0360(4) Uani d . 1 . .
N N4 0.9033(2) -0.23814(17) 0.46052(17) 0.0344(3) Uani d . 1 . .
H H4 0.9626 -0.3141 0.4333 0.041 Uiso calc R 1 . .
O O1 0.75193(17) 0.67399(14) 0.16595(14) 0.0374(3) Uani d . 1 . .
O O2 0.87813(18) 0.43041(15) 0.15826(15) 0.0425(3) Uani d . 1 . .
O O3 0.87755(18) -0.56425(14) 0.67884(15) 0.0407(3) Uani d . 1 . .
O O4 0.67259(17) -0.46002(15) 0.80911(15) 0.0397(3) Uani d . 1 . .
S S1 0.54880(6) 0.22717(5) 0.60563(5) 0.03395(17) Uani d . 1 . .

loop_
_atom_site_aniso_label
_atom_site_aniso_U_11
_atom_site_aniso_U_22
_atom_site_aniso_U_33
_atom_site_aniso_U_12
_atom_site_aniso_U_13
_atom_site_aniso_U_23
C1 0.0681(15) 0.0334(10) 0.0449(11) -0.0077(10) 0.0106(10) -0.0060(8)
C2 0.0512(12) 0.0338(9) 0.0352(9) -0.0029(8) 0.0133(8) -0.0061(8)
C3 0.0347(9) 0.0267(8) 0.0311(8) 0.0000(7) 0.0010(7) -0.0119(6)
C4 0.0312(9) 0.0247(7) 0.0300(8) 0.0008(6) -0.0025(7) -0.0137(6)
C5 0.0340(9) 0.0240(8) 0.0333(8) 0.0005(6) -0.0013(7) -0.0154(7)
C6 0.0343(9) 0.0257(8) 0.0346(8) 0.0005(6) 0.0007(7) -0.0171(7)
C7 0.0346(9) 0.0259(8) 0.0359(9) -0.0010(7) -0.0003(7) -0.0174(7)
C8 0.0356(9) 0.0295(8) 0.0373(9) -0.0036(7) 0.0003(7) -0.0189(7)
C9 0.0499(12) 0.0310(9) 0.0460(11) -0.0095(8) 0.0089(9) -0.0147(8)
N1 0.0393(8) 0.0234(7) 0.0306(7) -0.0001(6) 0.0074(6) -0.0127(6)
N2 0.0405(8) 0.0234(7) 0.0313(7) -0.0012(6) 0.0061(6) -0.0124(6)
N3 0.0436(9) 0.0251(7) 0.0383(8) -0.0008(6) 0.0038(7) -0.0160(6)
N4 0.0403(9) 0.0256(7) 0.0396(8) -0.0003(6) 0.0042(7) -0.0195(6)
O1 0.0432(7) 0.0254(6) 0.0341(6) -0.0013(5) 0.0113(5) -0.0091(5)
O2 0.0514(8) 0.0321(7) 0.0377(7) 0.0001(6) 0.0138(6) -0.0160(6)
O3 0.0490(8) 0.0263(6) 0.0472(7) -0.0015(6) 0.0073(6) -0.0204(6)
O4 0.0455(8) 0.0274(6) 0.0448(7) -0.0050(5) 0.0098(6) -0.0174(5)
S1 0.0400(3) 0.0257(2) 0.0328(2) -0.00173(17) 0.00760(18) -0.01324(18)

loop_
_atom_type_symbol
_atom_type_description
_atom_type_scat_dispersion_real
_atom_type_scat_dispersion_imag
_atom_type_scat_source
C C 0.0033 0.0016 'International Tables Vol C Tables 4.2.6.8 and 6.1.1.4'
H H 0.0000 0.0000 'International Tables Vol C Tables 4.2.6.8 and 6.1.1.4'
N N 0.0061 0.0033 'International Tables Vol C Tables 4.2.6.8 and 6.1.1.4'
O O 0.0106 0.0060 'International Tables Vol C Tables 4.2.6.8 and 6.1.1.4'
S S 0.1246 0.1234 'International Tables Vol C Tables 4.2.6.8 and 6.1.1.4'

loop_
_geom_angle_atom_site_label_1
_geom_angle_atom_site_label_2
_geom_angle_atom_site_label_3
_geom_angle_site_symmetry_1
_geom_angle_site_symmetry_3
_geom_angle
_geom_angle_publ_flag
C2 C1 H1A . . 109.5 ?
C2 C1 H1B . . 109.5 ?
H1A C1 H1B . . 109.5 ?
C2 C1 H1C . . 109.5 ?
H1A C1 H1C . . 109.5 ?
H1B C1 H1C . . 109.5 ?
O1 C2 C1 . . 106.83(15) ?
O1 C2 H2A . . 110.4 ?
C1 C2 H2A . . 110.4 ?
O1 C2 H2B . . 110.4 ?
C1 C2 H2B . . 110.4 ?
H2A C2 H2B . . 108.6 ?
O2 C3 O1 . . 125.25(16) ?
O2 C3 N1 . . 125.62(15) ?
O1 C3 N1 . . 109.13(13) ?
N2 C4 N1 . . 114.69(14) ?
N2 C4 S1 . . 126.73(12) ?
N1 C4 S1 . . 118.59(11) ?
N3 C5 C6 . . 112.89(14) ?
N3 C5 N2 . . 114.22(15) ?
C6 C5 N2 . . 132.89(15) ?
C7 C6 C5 . . 103.26(14) ?
C7 C6 H6 . . 128.4 ?
C5 C6 H6 . . 128.4 ?
N4 C7 C6 . . 107.60(14) ?
N4 C7 C8 . . 119.72(14) ?
C6 C7 C8 . . 132.67(16) ?
O3 C8 O4 . . 123.84(16) ?
O3 C8 C7 . . 123.32(16) ?
O4 C8 C7 . . 112.84(14) ?
O4 C9 H9A . . 109.5 ?
O4 C9 H9B . . 109.5 ?
H9A C9 H9B . . 109.5 ?
O4 C9 H9C . . 109.5 ?
H9A C9 H9C . . 109.5 ?
H9B C9 H9C . . 109.5 ?
C3 N1 C4 . . 127.95(13) ?
C3 N1 H1 . . 116.0 ?
C4 N1 H1 . . 116.0 ?
C4 N2 C5 . . 129.41(14) ?
C4 N2 H2 . . 115.3 ?
C5 N2 H2 . . 115.3 ?
C5 N3 N4 . . 103.49(14) ?
C7 N4 N3 . . 112.76(13) ?
C7 N4 H4 . . 123.6 ?
N3 N4 H4 . . 123.6 ?
C3 O1 C2 . . 116.14(14) ?
C8 O4 C9 . . 115.46(13) ?

loop_
_geom_bond_atom_site_label_1
_geom_bond_atom_site_label_2
_geom_bond_site_symmetry_2
_geom_bond_distance
_geom_bond_publ_flag
C1 C2 . 1.486(3) ?
C1 H1A . 0.9700 ?
C1 H1B . 0.9700 ?
C1 H1C . 0.9700 ?
C2 O1 . 1.463(2) ?
C2 H2A . 0.9800 ?
C2 H2B . 0.9800 ?
C3 O2 . 1.214(2) ?
C3 O1 . 1.3278(19) ?
C3 N1 . 1.374(2) ?
C4 N2 . 1.338(2) ?
C4 N1 . 1.387(2) ?
C4 S1 . 1.6617(16) ?
C5 N3 . 1.340(2) ?
C5 C6 . 1.397(2) ?
C5 N2 . 1.401(2) ?
C6 C7 . 1.380(2) ?
C6 H6 . 0.9400 ?
C7 N4 . 1.343(2) ?
C7 C8 . 1.466(2) ?
C8 O3 . 1.214(2) ?
C8 O4 . 1.329(2) ?
C9 O4 . 1.452(2) ?
C9 H9A . 0.9700 ?
C9 H9B . 0.9700 ?
C9 H9C . 0.9700 ?
N1 H1 . 0.8700 ?
N2 H2 . 0.8700 ?
N3 N4 . 1.344(2) ?
N4 H4 . 0.8700 ?

loop_
_geom_hbond_atom_site_label_D
_geom_hbond_atom_site_label_H
_geom_hbond_atom_site_label_A
_geom_hbond_site_symmetry_A
_geom_hbond_distance_DH
_geom_hbond_distance_HA
_geom_hbond_distance_DA
_geom_hbond_angle_DHA
N1 H1 S1 2_666 0.87 2.51 3.3470(10) 160.6
N2 H2 O2 . 0.87 1.92 2.657(2) 141.0
N4 H4 O3 2_746 0.87 2.03 2.876(2) 164.2

loop_
_cod_related_entry_id
_cod_related_entry_database
_cod_related_entry_code
1 ChemSpider 24742327
